data_7041864
loop_
_publ_author_name
'Borisova, Nataliya E.'
'Kharcheva, Anastasia V.'
'Patsaeva, Svetlana V.'
'Korotkov, Leonid A.'
'Bakaev, Sergey'
'Reshetova, Marina D.'
'Lyssenko, Konstantin A.'
'Belova, Elena V.'
'Myasoedov, Boris F.'

_publ_section_title
;
 Hard-and-soft phosphinoxide receptors for f-element binding: structure
 and photophysical properties of europium(iii) complexes.
;
_journal_issue 7
_journal_name_full 'Dalton transactions (Cambridge, England : 2003)'
_journal_page_first 2238
_journal_page_last 2248
_journal_paper_doi 10.1039/c6dt04681a
_journal_volume 46
_journal_year 2017
_chemical_formula_moiety 'C29 H23 N O2 P2, H2 O'
_chemical_formula_sum 'C29 H25 N O3 P2'
_chemical_formula_weight 497.44
_space_group_crystal_system triclinic
_space_group_IT_number 2
_space_group_name_Hall '-P 1'
_space_group_name_H-M_alt 'P -1'
_symmetry_space_group_name_Hall '-P 1'
_symmetry_space_group_name_H-M 'P -1'
_atom_sites_solution_hydrogens mixed
_audit_creation_method SHELXL-2014/6
_audit_update_record
;
2016-12-11 deposited with the CCDC.
2017-01-05 downloaded from the CCDC.
;
_cell_angle_alpha 100.1501(13)
_cell_angle_beta 104.7237(14)
_cell_angle_gamma 115.6149(12)
_cell_formula_units_Z 2
_cell_length_a 10.5163(7)
_cell_length_b 10.9689(7)
_cell_length_c 12.9195(8)
_cell_measurement_reflns_used 672
_cell_measurement_temperature 120(2)
_cell_measurement_theta_max 25
_cell_measurement_theta_min 3
_cell_volume 1227.77(14)
_computing_cell_refinement 'Bruker SAINT'
_computing_data_collection 'Bruker APEX II'
_computing_data_reduction 'Bruker SAINT'
_computing_molecular_graphics 'Bruker SHELXTL'
_computing_publication_material 'Bruker SHELXTL'
_computing_structure_refinement 'SHELXL-97 (Sheldrick, 1997)'
_computing_structure_solution 'SHELXS-97 (Sheldrick, 1997)'
_diffrn_ambient_temperature 120(2)
_diffrn_measured_fraction_theta_full 1.000
_diffrn_measured_fraction_theta_max 0.996
_diffrn_measurement_device_type 'Bruker APEX II CCD area detector''
_diffrn_measurement_method 'omega scans'
_diffrn_radiation_type MoK\a
_diffrn_radiation_wavelength 0.71073
_diffrn_reflns_av_R_equivalents 0.0363
_diffrn_reflns_av_unetI/netI 0.0564
_diffrn_reflns_Laue_measured_fraction_full 1.000
_diffrn_reflns_Laue_measured_fraction_max 0.996
_diffrn_reflns_limit_h_max 14
_diffrn_reflns_limit_h_min -14
_diffrn_reflns_limit_k_max 15
_diffrn_reflns_limit_k_min -15
_diffrn_reflns_limit_l_max 18
_diffrn_reflns_limit_l_min -18
_diffrn_reflns_number 16095
_diffrn_reflns_point_group_measured_fraction_full 1.000
_diffrn_reflns_point_group_measured_fraction_max 0.996
_diffrn_reflns_theta_full 25.242
_diffrn_reflns_theta_max 30.155
_diffrn_reflns_theta_min 1.725
_exptl_absorpt_coefficient_mu 0.210
_exptl_absorpt_correction_T_max 0.969
_exptl_absorpt_correction_T_min 0.912
_exptl_absorpt_correction_type multi-scan
_exptl_absorpt_process_details SADABS
_exptl_crystal_colour colorless
_exptl_crystal_density_diffrn 1.346
_exptl_crystal_description prism
_exptl_crystal_F_000 520
_exptl_crystal_size_max 0.380
_exptl_crystal_size_mid 0.210
_exptl_crystal_size_min 0.180
_refine_diff_density_max 0.467
_refine_diff_density_min -0.353
_refine_diff_density_rms 0.066
_refine_ls_extinction_method none
_refine_ls_goodness_of_fit_ref 1.018
_refine_ls_hydrogen_treatment mixed
_refine_ls_matrix_type full
_refine_ls_number_parameters 318
_refine_ls_number_reflns 7220
_refine_ls_number_restraints 0
_refine_ls_restrained_S_all 1.018
_refine_ls_R_factor_all 0.0741
_refine_ls_R_factor_gt 0.0486
_refine_ls_shift/su_max 0.007
_refine_ls_shift/su_mean 0.001
_refine_ls_structure_factor_coef Fsqd
_refine_ls_weighting_details 'w=1/[\s^2^(Fo^2^)+(0.0425P)^2^+0.7417P] where P=(Fo^2^+2Fc^2^)/3'
_refine_ls_weighting_scheme calc
_refine_ls_wR_factor_gt 0.1017
_refine_ls_wR_factor_ref 0.1140
_reflns_Friedel_coverage 0.000
_reflns_number_gt 5408
_reflns_number_total 7220
_reflns_threshold_expression I>2\s(I)
_cod_data_source_file c6dt04681a2.cif
_cod_data_source_block a
_cod_depositor_comments 'Adding full bibliography for 7041864--7041869.cif.'
_cod_database_code 7041864
_shelx_space_group_comment
;
The symmetry employed for this shelxl refinement is uniquely defined
by the following loop, which should always be used as a source of
symmetry information in preference to the above space-group names.
They are only intended as comments.
;
_shelx_estimated_absorpt_t_min 0.925
_shelx_estimated_absorpt_t_max 0.963
_shelxl_version_number 2014/6

loop_
_space_group_symop_operation_xyz
'x, y, z'
'-x, -y, -z'

loop_
_atom_site_label
_atom_site_type_symbol
_atom_site_fract_x
_atom_site_fract_y
_atom_site_fract_z
_atom_site_U_iso_or_equiv
_atom_site_adp_type
_atom_site_occupancy
_atom_site_site_symmetry_order
_atom_site_calc_flag
_atom_site_refinement_flags_posn
_atom_site_refinement_flags_adp
P1 P 0.60491(5) 0.32413(5) 0.21729(4) 0.01265(10) Uani 1 1 d . .
P2 P 1.07737(5) 0.84799(5) 0.31176(4) 0.01234(10) Uani 1 1 d . .
N1 N 0.82873(16) 0.59676(15) 0.27683(12) 0.0129(3) Uani 1 1 d . .
O1 O 0.45216(14) 0.24724(13) 0.22332(11) 0.0194(3) Uani 1 1 d . .
O1W O 0.71746(17) 0.71772(15) 0.65443(13) 0.0284(3) Uani 1 1 d . .
H1WB H 0.7626 0.7987 0.6504 0.034(7) Uiso 1 1 d R .
H1WA H 0.6602 0.7211 0.6930 0.055(9) Uiso 1 1 d R .
O2 O 1.14799(14) 1.00142(12) 0.38023(11) 0.0173(3) Uani 1 1 d . .
C1 C 0.69923(18) 0.51541(17) 0.29094(14) 0.0124(3) Uani 1 1 d . .
C2 C 0.63463(19) 0.57190(19) 0.35283(14) 0.0148(3) Uani 1 1 d . .
H2A H 0.5436 0.5108 0.3613 0.018 Uiso 1 1 calc R U
C3 C 0.70633(19) 0.71904(19) 0.40153(14) 0.0155(3) Uani 1 1 d . .
H3A H 0.6650 0.7608 0.4438 0.019 Uiso 1 1 calc R U
C4 C 0.83972(19) 0.80455(18) 0.38759(14) 0.0139(3) Uani 1 1 d . .
H4A H 0.8908 0.9058 0.4199 0.017 Uiso 1 1 calc R U
C5 C 0.89734(18) 0.73955(17) 0.32546(14) 0.0122(3) Uani 1 1 d . .
C6 C 0.59491(19) 0.31329(18) 0.07451(14) 0.0145(3) Uani 1 1 d . .
C7 C 0.4768(2) 0.3216(2) 0.00401(15) 0.0196(4) Uani 1 1 d . .
H7A H 0.4027 0.3279 0.0305 0.024 Uiso 1 1 calc R U
C8 C 0.4675(2) 0.3208(2) -0.10500(16) 0.0239(4) Uani 1 1 d . .
H8A H 0.3883 0.3289 -0.1525 0.029 Uiso 1 1 calc R U
C9 C 0.5728(2) 0.3084(2) -0.14505(16) 0.0246(4) Uani 1 1 d . .
H9A H 0.5650 0.3065 -0.2203 0.029 Uiso 1 1 calc R U
C10 C 0.6898(2) 0.2986(2) -0.07529(17) 0.0270(4) Uani 1 1 d . .
H10A H 0.7620 0.2897 -0.1029 0.032 Uiso 1 1 calc R U
C11 C 0.7017(2) 0.3019(2) 0.03466(16) 0.0215(4) Uani 1 1 d . .
H11A H 0.7826 0.2963 0.0827 0.026 Uiso 1 1 calc R U
C12 C 0.7313(2) 0.26185(18) 0.27274(14) 0.0148(3) Uani 1 1 d . .
C13 C 0.6787(2) 0.1156(2) 0.22879(18) 0.0253(4) Uani 1 1 d . .
H13A H 0.5785 0.0535 0.1743 0.030 Uiso 1 1 calc R U
C14 C 0.7725(2) 0.0615(2) 0.26464(18) 0.0292(5) Uani 1 1 d . .
H14A H 0.7366 -0.0379 0.2342 0.035 Uiso 1 1 calc R U
C15 C 0.9183(2) 0.1507(2) 0.34436(17) 0.0221(4) Uani 1 1 d . .
H15A H 0.9827 0.1131 0.3678 0.027 Uiso 1 1 calc R U
C16 C 0.9698(2) 0.2949(2) 0.38969(17) 0.0219(4) Uani 1 1 d . .
H16A H 1.0691 0.3561 0.4456 0.026 Uiso 1 1 calc R U
C17 C 0.8771(2) 0.35052(19) 0.35381(16) 0.0187(4) Uani 1 1 d . .
H17A H 0.9134 0.4499 0.3849 0.022 Uiso 1 1 calc R U
C18 C 1.04000(19) 0.82199(18) 0.16292(15) 0.0146(3) Uani 1 1 d . .
C19 C 0.9166(2) 0.7026(2) 0.07562(16) 0.0229(4) Uani 1 1 d . .
H19A H 0.8461 0.6268 0.0926 0.027 Uiso 1 1 calc R U
C20 C 0.8968(2) 0.6946(2) -0.03651(17) 0.0278(4) Uani 1 1 d . .
H20A H 0.8127 0.6129 -0.0960 0.033 Uiso 1 1 calc R U
C21 C 0.9985(2) 0.8046(2) -0.06215(17) 0.0260(4) Uani 1 1 d . .
H21A H 0.9834 0.7991 -0.1389 0.031 Uiso 1 1 calc R U
C22 C 1.1220(2) 0.9225(2) 0.02422(17) 0.0261(4) Uani 1 1 d . .
H22A H 1.1928 0.9974 0.0067 0.031 Uiso 1 1 calc R U
C23 C 1.1434(2) 0.9320(2) 0.13642(16) 0.0209(4) Uani 1 1 d . .
H23A H 1.2285 1.0135 0.1954 0.025 Uiso 1 1 calc R U
C24 C 1.19126(19) 0.77040(18) 0.36020(15) 0.0146(3) Uani 1 1 d . .
C25 C 1.3132(2) 0.8483(2) 0.46364(16) 0.0201(4) Uani 1 1 d . .
H25A H 1.3374 0.9415 0.5042 0.024 Uiso 1 1 calc R U
C26 C 1.3996(2) 0.7895(2) 0.50743(17) 0.0251(4) Uani 1 1 d . .
H26A H 1.4836 0.8431 0.5775 0.030 Uiso 1 1 calc R U
C27 C 1.3634(2) 0.6534(2) 0.44934(17) 0.0246(4) Uani 1 1 d . .
H27A H 1.4215 0.6130 0.4803 0.030 Uiso 1 1 calc R U
C28 C 1.2428(2) 0.5753(2) 0.34611(17) 0.0229(4) Uani 1 1 d . .
H28A H 1.2189 0.4820 0.3064 0.027 Uiso 1 1 calc R U
C29 C 1.1567(2) 0.63322(19) 0.30047(16) 0.0187(4) Uani 1 1 d . .
H29A H 1.0748 0.5802 0.2292 0.022 Uiso 1 1 calc R U

loop_
_atom_site_aniso_label
_atom_site_aniso_U_11
_atom_site_aniso_U_22
_atom_site_aniso_U_33
_atom_site_aniso_U_23
_atom_site_aniso_U_13
_atom_site_aniso_U_12
P1 0.0115(2) 0.0113(2) 0.0144(2) 0.00403(16) 0.00499(17) 0.00500(16)
P2 0.0120(2) 0.0101(2) 0.0144(2) 0.00347(16) 0.00538(17) 0.00505(16)
N1 0.0132(7) 0.0127(7) 0.0137(7) 0.0046(5) 0.0046(6) 0.0073(6)
O1 0.0139(6) 0.0172(6) 0.0246(7) 0.0061(5) 0.0091(5) 0.0050(5)
O1W 0.0348(8) 0.0213(7) 0.0387(9) 0.0121(6) 0.0240(7) 0.0154(7)
O2 0.0179(6) 0.0106(6) 0.0201(6) 0.0029(5) 0.0074(5) 0.0052(5)
C1 0.0131(7) 0.0125(8) 0.0122(8) 0.0053(6) 0.0045(6) 0.0066(6)
C2 0.0144(8) 0.0180(8) 0.0147(8) 0.0072(7) 0.0072(7) 0.0085(7)
C3 0.0163(8) 0.0197(8) 0.0137(8) 0.0047(7) 0.0061(7) 0.0117(7)
C4 0.0161(8) 0.0133(8) 0.0123(8) 0.0031(6) 0.0040(6) 0.0084(7)
C5 0.0118(7) 0.0125(7) 0.0117(7) 0.0046(6) 0.0035(6) 0.0057(6)
C6 0.0152(8) 0.0118(8) 0.0150(8) 0.0027(6) 0.0052(7) 0.0065(6)
C7 0.0183(9) 0.0224(9) 0.0179(9) 0.0052(7) 0.0047(7) 0.0117(8)
C8 0.0239(10) 0.0269(10) 0.0185(9) 0.0067(8) 0.0024(8) 0.0141(8)
C9 0.0308(10) 0.0254(10) 0.0156(9) 0.0063(8) 0.0090(8) 0.0126(9)
C10 0.0307(11) 0.0354(11) 0.0234(10) 0.0102(9) 0.0160(9) 0.0200(9)
C11 0.0204(9) 0.0278(10) 0.0225(9) 0.0088(8) 0.0089(8) 0.0164(8)
C12 0.0179(8) 0.0150(8) 0.0140(8) 0.0068(7) 0.0063(7) 0.0092(7)
C13 0.0229(10) 0.0145(9) 0.0287(11) 0.0046(8) 0.0001(8) 0.0075(8)
C14 0.0363(12) 0.0140(9) 0.0338(12) 0.0065(8) 0.0050(10) 0.0147(9)
C15 0.0249(9) 0.0223(9) 0.0284(10) 0.0145(8) 0.0117(8) 0.0163(8)
C16 0.0168(8) 0.0211(9) 0.0259(10) 0.0100(8) 0.0042(8) 0.0090(7)
C17 0.0188(8) 0.0124(8) 0.0222(9) 0.0055(7) 0.0042(7) 0.0076(7)
C18 0.0160(8) 0.0147(8) 0.0165(8) 0.0051(7) 0.0076(7) 0.0097(7)
C19 0.0200(9) 0.0236(10) 0.0187(9) 0.0068(8) 0.0085(8) 0.0051(8)
C20 0.0244(10) 0.0313(11) 0.0159(9) 0.0040(8) 0.0045(8) 0.0073(9)
C21 0.0338(11) 0.0334(11) 0.0193(10) 0.0134(9) 0.0138(9) 0.0198(9)
C22 0.0352(11) 0.0228(10) 0.0285(11) 0.0146(8) 0.0205(9) 0.0144(9)
C23 0.0246(9) 0.0154(8) 0.0225(9) 0.0062(7) 0.0124(8) 0.0080(8)
C24 0.0123(7) 0.0160(8) 0.0186(8) 0.0079(7) 0.0080(7) 0.0076(7)
C25 0.0173(8) 0.0209(9) 0.0211(9) 0.0079(7) 0.0071(7) 0.0084(7)
C26 0.0179(9) 0.0357(11) 0.0232(10) 0.0139(9) 0.0069(8) 0.0135(9)
C27 0.0241(9) 0.0385(12) 0.0322(11) 0.0253(9) 0.0187(9) 0.0233(9)
C28 0.0268(10) 0.0243(10) 0.0319(11) 0.0144(8) 0.0182(9) 0.0188(8)
C29 0.0184(8) 0.0180(9) 0.0222(9) 0.0067(7) 0.0097(7) 0.0101(7)

loop_
_atom_type_symbol
_atom_type_description
_atom_type_scat_dispersion_real
_atom_type_scat_dispersion_imag
_atom_type_scat_source
C C 0.0033 0.0016 'International Tables Vol C Tables 4.2.6.8 and 6.1.1.4'
H H 0.0000 0.0000 'International Tables Vol C Tables 4.2.6.8 and 6.1.1.4'
N N 0.0061 0.0033 'International Tables Vol C Tables 4.2.6.8 and 6.1.1.4'
O O 0.0106 0.0060 'International Tables Vol C Tables 4.2.6.8 and 6.1.1.4'
P P 0.1023 0.0942 'International Tables Vol C Tables 4.2.6.8 and 6.1.1.4'

loop_
_geom_angle_atom_site_label_1
_geom_angle_atom_site_label_2
_geom_angle_atom_site_label_3
_geom_angle
O1 P1 C12 114.59(8)
O1 P1 C6 112.36(8)
C12 P1 C6 106.32(8)
O1 P1 C1 111.42(8)
C12 P1 C1 107.81(8)
C6 P1 C1 103.60(8)
O2 P2 C24 112.50(8)
O2 P2 C18 112.46(8)
C24 P2 C18 108.62(8)
O2 P2 C5 110.80(7)
C24 P2 C5 104.46(8)
C18 P2 C5 107.58(8)
C5 N1 C1 117.30(14)
H1WB O1W H1WA 106.0
N1 C1 C2 123.35(15)
N1 C1 P1 115.77(12)
C2 C1 P1 120.80(13)
C3 C2 C1 118.48(15)
C3 C2 H2A 120.8
C1 C2 H2A 120.8
C2 C3 C4 118.94(15)
C2 C3 H3A 120.5
C4 C3 H3A 120.5
C3 C4 C5 118.95(16)
C3 C4 H4A 120.5
C5 C4 H4A 120.5
N1 C5 C4 122.98(15)
N1 C5 P2 116.91(12)
C4 C5 P2 120.07(13)
C7 C6 C11 119.88(17)
C7 C6 P1 117.20(13)
C11 C6 P1 122.88(14)
C8 C7 C6 119.77(17)
C8 C7 H7A 120.1
C6 C7 H7A 120.1
C9 C8 C7 120.43(18)
C9 C8 H8A 119.8
C7 C8 H8A 119.8
C8 C9 C10 119.89(18)
C8 C9 H9A 120.1
C10 C9 H9A 120.1
C11 C10 C9 120.15(18)
C11 C10 H10A 119.9
C9 C10 H10A 119.9
C10 C11 C6 119.86(17)
C10 C11 H11A 120.1
C6 C11 H11A 120.1
C17 C12 C13 119.17(16)
C17 C12 P1 123.83(13)
C13 C12 P1 116.98(14)
C14 C13 C12 119.93(18)
C14 C13 H13A 120.0
C12 C13 H13A 120.0
C15 C14 C13 120.58(18)
C15 C14 H14A 119.7
C13 C14 H14A 119.7
C16 C15 C14 119.68(18)
C16 C15 H15A 120.2
C14 C15 H15A 120.2
C15 C16 C17 120.23(18)
C15 C16 H16A 119.9
C17 C16 H16A 119.9
C16 C17 C12 120.39(17)
C16 C17 H17A 119.8
C12 C17 H17A 119.8
C19 C18 C23 119.31(17)
C19 C18 P2 124.48(14)
C23 C18 P2 116.21(13)
C18 C19 C20 119.82(18)
C18 C19 H19A 120.1
C20 C19 H19A 120.1
C21 C20 C19 120.58(19)
C21 C20 H20A 119.7
C19 C20 H20A 119.7
C22 C21 C20 119.77(18)
C22 C21 H21A 120.1
C20 C21 H21A 120.1
C21 C22 C23 120.32(18)
C21 C22 H22A 119.8
C23 C22 H22A 119.8
C22 C23 C18 120.20(18)
C22 C23 H23A 119.9
C18 C23 H23A 119.9
C25 C24 C29 119.76(17)
C25 C24 P2 117.82(14)
C29 C24 P2 122.34(14)
C24 C25 C26 119.89(18)
C24 C25 H25A 120.1
C26 C25 H25A 120.1
C27 C26 C25 120.14(19)
C27 C26 H26A 119.9
C25 C26 H26A 119.9
C26 C27 C28 120.39(18)
C26 C27 H27A 119.8
C28 C27 H27A 119.8
C27 C28 C29 120.19(18)
C27 C28 H28A 119.9
C29 C28 H28A 119.9
C28 C29 C24 119.61(18)
C28 C29 H29A 120.2
C24 C29 H29A 120.2

loop_
_geom_bond_atom_site_label_1
_geom_bond_atom_site_label_2
_geom_bond_distance
P1 O1 1.4877(13)
P1 C12 1.7945(18)
P1 C6 1.8003(18)
P1 C1 1.8190(17)
P2 O2 1.4923(12)
P2 C24 1.7996(18)
P2 C18 1.8052(18)
P2 C5 1.8243(17)
N1 C5 1.347(2)
N1 C1 1.348(2)
O1W H1WB 0.8257
O1W H1WA 0.8823
C1 C2 1.397(2)
C2 C3 1.385(2)
C2 H2A 0.9500
C3 C4 1.389(2)
C3 H3A 0.9500
C4 C5 1.392(2)
C4 H4A 0.9500
C6 C7 1.390(2)
C6 C11 1.391(2)
C7 C8 1.385(3)
C7 H7A 0.9500
C8 C9 1.382(3)
C8 H8A 0.9500
C9 C10 1.386(3)
C9 H9A 0.9500
C10 C11 1.387(3)
C10 H10A 0.9500
C11 H11A 0.9500
C12 C17 1.389(2)
C12 C13 1.398(2)
C13 C14 1.383(3)
C13 H13A 0.9500
C14 C15 1.383(3)
C14 H14A 0.9500
C15 C16 1.382(3)
C15 H15A 0.9500
C16 C17 1.386(3)
C16 H16A 0.9500
C17 H17A 0.9500
C18 C19 1.392(3)
C18 C23 1.399(2)
C19 C20 1.391(3)
C19 H19A 0.9500
C20 C21 1.384(3)
C20 H20A 0.9500
C21 C22 1.381(3)
C21 H21A 0.9500
C22 C23 1.387(3)
C22 H22A 0.9500
C23 H23A 0.9500
C24 C25 1.393(3)
C24 C29 1.402(2)
C25 C26 1.391(3)
C25 H25A 0.9500
C26 C27 1.380(3)
C26 H26A 0.9500
C27 C28 1.385(3)
C27 H27A 0.9500
C28 C29 1.389(3)
C28 H28A 0.9500
C29 H29A 0.9500

loop_
_geom_hbond_atom_site_label_D
_geom_hbond_atom_site_label_H
_geom_hbond_atom_site_label_A
_geom_hbond_site_symmetry_A
_geom_hbond_distance_DH
_geom_hbond_distance_HA
_geom_hbond_distance_DA
_geom_hbond_angle_DHA
O1W H1WB O2 2_776 0.83 2.14 2.955(2) 172
O1W H1WA O1 2_666 0.88 1.89 2.763(2) 173

loop_
_geom_torsion_atom_site_label_1
_geom_torsion_atom_site_label_2
_geom_torsion_atom_site_label_3
_geom_torsion_atom_site_label_4
_geom_torsion
C5 N1 C1 C2 -0.1(2)
C5 N1 C1 P1 176.70(12)
O1 P1 C1 N1 -171.02(12)
C12 P1 C1 N1 62.42(14)
C6 P1 C1 N1 -50.00(14)
O1 P1 C1 C2 5.86(17)
C12 P1 C1 C2 -120.69(14)
C6 P1 C1 C2 126.89(14)
N1 C1 C2 C3 0.5(3)
P1 C1 C2 C3 -176.10(13)
C1 C2 C3 C4 -0.4(2)
C2 C3 C4 C5 -0.2(2)
C1 N1 C5 C4 -0.5(2)
C1 N1 C5 P2 177.05(12)
C3 C4 C5 N1 0.7(3)
C3 C4 C5 P2 -176.80(13)
O2 P2 C5 N1 -173.69(12)
C24 P2 C5 N1 -52.31(15)
C18 P2 C5 N1 63.01(15)
O2 P2 C5 C4 3.97(16)
C24 P2 C5 C4 125.35(14)
C18 P2 C5 C4 -119.33(14)
O1 P1 C6 C7 38.38(16)
C12 P1 C6 C7 164.49(14)
C1 P1 C6 C7 -82.01(15)
O1 P1 C6 C11 -143.74(15)
C12 P1 C6 C11 -17.63(17)
C1 P1 C6 C11 95.87(16)
C11 C6 C7 C8 -1.0(3)
P1 C6 C7 C8 176.92(14)
C6 C7 C8 C9 1.5(3)
C7 C8 C9 C10 -0.9(3)
C8 C9 C10 C11 -0.2(3)
C9 C10 C11 C6 0.7(3)
C7 C6 C11 C10 -0.1(3)
P1 C6 C11 C10 -177.92(15)
O1 P1 C12 C17 -127.42(15)
C6 P1 C12 C17 107.83(16)
C1 P1 C12 C17 -2.75(18)
O1 P1 C12 C13 53.95(17)
C6 P1 C12 C13 -70.80(16)
C1 P1 C12 C13 178.63(15)
C17 C12 C13 C14 -1.2(3)
P1 C12 C13 C14 177.50(17)
C12 C13 C14 C15 0.4(3)
C13 C14 C15 C16 0.9(3)
C14 C15 C16 C17 -1.3(3)
C15 C16 C17 C12 0.5(3)
C13 C12 C17 C16 0.8(3)
P1 C12 C17 C16 -177.84(14)
O2 P2 C18 C19 -145.76(15)
C24 P2 C18 C19 89.05(17)
C5 P2 C18 C19 -23.48(18)
O2 P2 C18 C23 33.51(16)
C24 P2 C18 C23 -91.68(15)
C5 P2 C18 C23 155.79(14)
C23 C18 C19 C20 -0.5(3)
P2 C18 C19 C20 178.71(16)
C18 C19 C20 C21 -0.2(3)
C19 C20 C21 C22 0.9(3)
C20 C21 C22 C23 -0.9(3)
C21 C22 C23 C18 0.2(3)
C19 C18 C23 C22 0.6(3)
P2 C18 C23 C22 -178.74(15)
O2 P2 C24 C25 11.10(16)
C18 P2 C24 C25 136.26(14)
C5 P2 C24 C25 -109.15(14)
O2 P2 C24 C29 -172.09(14)
C18 P2 C24 C29 -46.92(16)
C5 P2 C24 C29 67.66(16)
C29 C24 C25 C26 -0.3(3)
P2 C24 C25 C26 176.60(14)
C24 C25 C26 C27 -0.9(3)
C25 C26 C27 C28 1.2(3)
C26 C27 C28 C29 -0.4(3)
C27 C28 C29 C24 -0.8(3)
C25 C24 C29 C28 1.1(3)
P2 C24 C29 C28 -175.61(14)
